data_4327918
loop_
_publ_author_name
'Christopher M. Zall'
'Danylo Zherebetskyy'
'Allison L. Dzubak'
'Eckhard Bill'
'Laura Gagliardi'
'Connie C. Lu'

_publ_section_title
;
 A Combined Spectroscopic and Computational Study of a High-Spin S=7/2
 Diiron Complex with a Short Iron-Iron Bond
;
_journal_name_full 'Inorganic Chemistry'
_journal_page_first 728
_journal_page_last 736
_journal_paper_doi 10.1021/ic202384b
_journal_volume 51
_journal_year 2012
_chemical_formula_moiety 'C39 H33 Fe2 N6, 0.5(C6 H6)'
_chemical_formula_sum 'C42 H36 Fe2 N6'
_chemical_formula_weight 736.48
_chemical_name_common Fe2(DPhF)3(C6H6)0.5
_chemical_name_systematic 'Diiron tris-N,N'diphenylformamidinate'
_space_group_IT_number 2
_symmetry_cell_setting triclinic
_symmetry_space_group_name_Hall '-P 1'
_symmetry_space_group_name_H-M 'P -1'
_atom_sites_solution_hydrogens geom
_atom_sites_solution_primary direct
_atom_sites_solution_secondary difmap
_audit_creation_method SHELXL-97
_cell_angle_alpha 108.303(2)
_cell_angle_beta 91.290(2)
_cell_angle_gamma 95.539(2)
_cell_formula_units_Z 2
_cell_length_a 11.3170(18)
_cell_length_b 11.9544(18)
_cell_length_c 13.948(2)
_cell_measurement_reflns_used 4095
_cell_measurement_temperature 173(2)
_cell_measurement_theta_max 26.77
_cell_measurement_theta_min 2.31
_cell_volume 1780.4(5)
_computing_cell_refinement 'SAINT, Bruker'
_computing_data_collection 'SMART, Bruker'
_computing_data_reduction 'SAINT, Bruker'
_computing_structure_refinement 'SHELXL-97 (Sheldrick, 1997)'
_computing_structure_solution 'SHELXS-97 (Sheldrick, 1990)'
_diffrn_ambient_temperature 173(2)
_diffrn_measured_fraction_theta_full 0.991
_diffrn_measured_fraction_theta_max 0.991
_diffrn_measurement_device_type 'Siemens SMART Platform CCD'
_diffrn_measurement_method 'area detector, omega scans per phi'
_diffrn_radiation_monochromator graphite
_diffrn_radiation_source 'normal-focus sealed tube'
_diffrn_radiation_type MoK\a
_diffrn_radiation_wavelength 0.71073
_diffrn_reflns_av_R_equivalents 0.0606
_diffrn_reflns_av_sigmaI/netI 0.0896
_diffrn_reflns_limit_h_max 14
_diffrn_reflns_limit_h_min -14
_diffrn_reflns_limit_k_max 14
_diffrn_reflns_limit_k_min -14
_diffrn_reflns_limit_l_max 17
_diffrn_reflns_limit_l_min -17
_diffrn_reflns_number 19037
_diffrn_reflns_theta_full 26.37
_diffrn_reflns_theta_max 26.37
_diffrn_reflns_theta_min 1.54
_exptl_absorpt_coefficient_mu 0.854
_exptl_absorpt_correction_T_max 0.9195
_exptl_absorpt_correction_T_min 0.7837
_exptl_absorpt_correction_type multi-scan
_exptl_absorpt_process_details 'SADABS, R. Blessing, 1995'
_exptl_crystal_colour yellow
_exptl_crystal_density_diffrn 1.374
_exptl_crystal_description plate
_exptl_crystal_F_000 764
_exptl_crystal_size_max 0.30
_exptl_crystal_size_mid 0.30
_exptl_crystal_size_min 0.10
_refine_diff_density_max 0.440
_refine_diff_density_min -0.493
_refine_diff_density_rms 0.083
_refine_ls_extinction_method none
_refine_ls_goodness_of_fit_ref 1.225
_refine_ls_hydrogen_treatment constr
_refine_ls_matrix_type full
_refine_ls_number_parameters 451
_refine_ls_number_reflns 7222
_refine_ls_number_restraints 0
_refine_ls_restrained_S_all 1.225
_refine_ls_R_factor_all 0.1155
_refine_ls_R_factor_gt 0.0599
_refine_ls_shift/su_max 0.000
_refine_ls_shift/su_mean 0.000
_refine_ls_structure_factor_coef Fsqd
_refine_ls_weighting_details 'calc w=1/[\s^2^(Fo^2^)+(0.0370P)^2^+0.0000P] where P=(Fo^2^+2Fc^2^)/3'
_refine_ls_weighting_scheme calc
_refine_ls_wR_factor_gt 0.1056
_refine_ls_wR_factor_ref 0.1164
_reflns_number_gt 4528
_reflns_number_total 7222
_reflns_threshold_expression >2sigma(I)
_cod_data_source_file ic202384b_si_002.cif
_cod_data_source_block 10106m
_cod_database_code 4327918

loop_
_symmetry_equiv_pos_as_xyz
'x, y, z'
'-x, -y, -z'

loop_
_atom_site_label
_atom_site_type_symbol
_atom_site_fract_x
_atom_site_fract_y
_atom_site_fract_z
_atom_site_U_iso_or_equiv
_atom_site_adp_type
_atom_site_occupancy
_atom_site_symmetry_multiplicity
_atom_site_calc_flag
_atom_site_refinement_flags
Fe1 Fe 0.47362(5) 0.16477(5) 0.34183(4) 0.02684(16) Uani 1 1 d .
Fe2 Fe 0.65394(5) 0.15736(5) 0.28025(4) 0.02736(16) Uani 1 1 d .
N1 N 0.4163(3) 0.0049(2) 0.2408(2) 0.0244(7) Uani 1 1 d .
N2 N 0.6026(3) 0.0034(3) 0.1739(2) 0.0250(7) Uani 1 1 d .
N3 N 0.4634(3) 0.3243(3) 0.3208(2) 0.0261(7) Uani 1 1 d .
N4 N 0.6425(3) 0.3053(3) 0.2423(2) 0.0285(7) Uani 1 1 d .
N5 N 0.5415(3) 0.1770(2) 0.4792(2) 0.0239(7) Uani 1 1 d .
N6 N 0.7294(2) 0.1773(2) 0.4155(2) 0.0238(7) Uani 1 1 d .
C1 C 0.4924(3) -0.0446(3) 0.1729(3) 0.0277(9) Uani 1 1 d .
H1A H 0.4669 -0.1158 0.1229 0.033 Uiso 1 1 calc R
C2 C 0.3022(3) -0.0571(3) 0.2369(3) 0.0251(9) Uani 1 1 d .
C3 C 0.2090(3) 0.0093(3) 0.2709(3) 0.0293(9) Uani 1 1 d .
H3A H 0.2239 0.0913 0.2973 0.035 Uiso 1 1 calc R
C4 C 0.0939(3) -0.0441(4) 0.2664(3) 0.0346(10) Uani 1 1 d .
H4A H 0.0326 0.0019 0.2903 0.041 Uiso 1 1 calc R
C5 C 0.0703(4) -0.1657(4) 0.2264(3) 0.0391(11) Uani 1 1 d .
H5A H -0.0073 -0.2016 0.2206 0.047 Uiso 1 1 calc R
C6 C 0.1631(4) -0.2338(4) 0.1950(3) 0.0373(10) Uani 1 1 d .
H6A H 0.1479 -0.3159 0.1697 0.045 Uiso 1 1 calc R
C7 C 0.2778(3) -0.1804(3) 0.2010(3) 0.0335(10) Uani 1 1 d .
H7A H 0.3397 -0.2271 0.1811 0.040 Uiso 1 1 calc R
C8 C 0.6753(3) -0.0469(3) 0.0939(3) 0.0229(8) Uani 1 1 d .
C9 C 0.7960(3) -0.0418(3) 0.1167(3) 0.0301(9) Uani 1 1 d .
H9A H 0.8258 -0.0092 0.1834 0.036 Uiso 1 1 calc R
C10 C 0.8725(3) -0.0847(4) 0.0411(3) 0.0386(10) Uani 1 1 d .
H10A H 0.9535 -0.0789 0.0573 0.046 Uiso 1 1 calc R
C11 C 0.8303(4) -0.1360(4) -0.0579(3) 0.0391(11) Uani 1 1 d .
H11A H 0.8817 -0.1673 -0.1082 0.047 Uiso 1 1 calc R
C12 C 0.7110(4) -0.1401(3) -0.0812(3) 0.0334(10) Uani 1 1 d .
H12A H 0.6820 -0.1728 -0.1482 0.040 Uiso 1 1 calc R
C13 C 0.6335(3) -0.0962(3) -0.0067(3) 0.0278(9) Uani 1 1 d .
H13A H 0.5531 -0.0998 -0.0238 0.033 Uiso 1 1 calc R
C14 C 0.5502(3) 0.3644(3) 0.2737(3) 0.0309(9) Uani 1 1 d .
H14A H 0.5460 0.4366 0.2624 0.037 Uiso 1 1 calc R
C15 C 0.3678(3) 0.3954(3) 0.3466(3) 0.0247(9) Uani 1 1 d .
C16 C 0.3000(3) 0.4228(3) 0.2743(3) 0.0307(9) Uani 1 1 d .
H16A H 0.3168 0.3941 0.2065 0.037 Uiso 1 1 calc R
C17 C 0.2084(3) 0.4918(3) 0.3019(3) 0.0365(10) Uani 1 1 d .
H17A H 0.1640 0.5091 0.2525 0.044 Uiso 1 1 calc R
C18 C 0.1812(3) 0.5356(3) 0.4010(3) 0.0359(10) Uani 1 1 d .
H18A H 0.1189 0.5821 0.4188 0.043 Uiso 1 1 calc R
C19 C 0.2472(3) 0.5100(3) 0.4734(3) 0.0373(10) Uani 1 1 d .
H19A H 0.2300 0.5403 0.5410 0.045 Uiso 1 1 calc R
C20 C 0.3390(3) 0.4395(3) 0.4475(3) 0.0310(9) Uani 1 1 d .
H20A H 0.3817 0.4214 0.4974 0.037 Uiso 1 1 calc R
C21 C 0.7376(3) 0.3588(4) 0.2021(3) 0.0273(9) Uani 1 1 d .
C22 C 0.7951(3) 0.2855(4) 0.1217(3) 0.0366(10) Uani 1 1 d .
H22A H 0.7681 0.2054 0.0947 0.044 Uiso 1 1 calc R
C23 C 0.8919(4) 0.3326(4) 0.0829(3) 0.0436(11) Uani 1 1 d .
H23A H 0.9301 0.2839 0.0299 0.052 Uiso 1 1 calc R
C24 C 0.9320(4) 0.4511(5) 0.1220(4) 0.0514(13) Uani 1 1 d .
H24A H 0.9964 0.4827 0.0949 0.062 Uiso 1 1 calc R
C25 C 0.8766(4) 0.5225(4) 0.2012(3) 0.0492(12) Uani 1 1 d .
H25A H 0.9043 0.6025 0.2281 0.059 Uiso 1 1 calc R
C26 C 0.7811(3) 0.4774(4) 0.2410(3) 0.0343(10) Uani 1 1 d .
H26A H 0.7450 0.5270 0.2950 0.041 Uiso 1 1 calc R
C27 C 0.6586(3) 0.1879(3) 0.4918(3) 0.0253(9) Uani 1 1 d .
H27A H 0.6927 0.2035 0.5566 0.030 Uiso 1 1 calc R
C28 C 0.4745(3) 0.1971(3) 0.5670(3) 0.0217(8) Uani 1 1 d .
C29 C 0.3738(3) 0.1202(3) 0.5653(3) 0.0279(9) Uani 1 1 d .
H29A H 0.3505 0.0575 0.5069 0.033 Uiso 1 1 calc R
C30 C 0.3079(3) 0.1363(3) 0.6500(3) 0.0310(9) Uani 1 1 d .
H30A H 0.2415 0.0833 0.6484 0.037 Uiso 1 1 calc R
C31 C 0.3397(3) 0.2298(3) 0.7363(3) 0.0332(10) Uani 1 1 d .
H31A H 0.2946 0.2406 0.7929 0.040 Uiso 1 1 calc R
C32 C 0.4385(3) 0.3072(3) 0.7386(3) 0.0336(10) Uani 1 1 d .
H32A H 0.4606 0.3702 0.7972 0.040 Uiso 1 1 calc R
C33 C 0.5055(3) 0.2924(3) 0.6544(3) 0.0298(9) Uani 1 1 d .
H33A H 0.5713 0.3462 0.6563 0.036 Uiso 1 1 calc R
C34 C 0.8537(3) 0.1879(3) 0.4364(3) 0.0233(8) Uani 1 1 d .
C35 C 0.9277(3) 0.2395(3) 0.3793(3) 0.0276(9) Uani 1 1 d .
H35A H 0.8947 0.2628 0.3278 0.033 Uiso 1 1 calc R
C36 C 1.0488(3) 0.2562(3) 0.3987(3) 0.0335(10) Uani 1 1 d .
H36A H 1.0973 0.2907 0.3604 0.040 Uiso 1 1 calc R
C37 C 1.0987(3) 0.2221(3) 0.4748(3) 0.0354(10) Uani 1 1 d .
H37A H 1.1805 0.2359 0.4894 0.042 Uiso 1 1 calc R
C38 C 1.0268(3) 0.1674(3) 0.5291(3) 0.0350(10) Uani 1 1 d .
H38A H 1.0605 0.1432 0.5797 0.042 Uiso 1 1 calc R
C39 C 0.9050(3) 0.1484(3) 0.5088(3) 0.0289(9) Uani 1 1 d .
H39A H 0.8575 0.1089 0.5442 0.035 Uiso 1 1 calc R
C40 C 0.5196(4) 0.3969(4) 1.0190(3) 0.0455(12) Uani 1 1 d .
H40A H 0.5330 0.3272 1.0316 0.055 Uiso 1 1 calc R
C41 C 0.4058(4) 0.4240(4) 1.0104(3) 0.0430(11) Uani 1 1 d .
H41A H 0.3419 0.3727 1.0176 0.052 Uiso 1 1 calc R
C42 C 0.3859(4) 0.5267(4) 0.9911(3) 0.0425(11) Uani 1 1 d .
H42A H 0.3085 0.5446 0.9848 0.051 Uiso 1 1 calc R

loop_
_atom_site_aniso_label
_atom_site_aniso_U_11
_atom_site_aniso_U_22
_atom_site_aniso_U_33
_atom_site_aniso_U_23
_atom_site_aniso_U_13
_atom_site_aniso_U_12
Fe1 0.0279(3) 0.0293(3) 0.0229(3) 0.0077(3) 0.0003(2) 0.0032(3)
Fe2 0.0277(3) 0.0308(3) 0.0232(3) 0.0078(3) 0.0009(2) 0.0039(3)
N1 0.0246(18) 0.0233(17) 0.0221(17) 0.0026(14) -0.0004(14) 0.0037(14)
N2 0.0232(18) 0.0254(18) 0.0252(18) 0.0063(14) 0.0020(14) 0.0023(14)
N3 0.0248(18) 0.0280(18) 0.0255(18) 0.0089(15) 0.0016(14) 0.0021(14)
N4 0.0284(19) 0.0327(19) 0.0281(18) 0.0136(15) 0.0039(15) 0.0068(15)
N5 0.0248(18) 0.0279(18) 0.0208(17) 0.0099(14) 0.0022(14) 0.0039(14)
N6 0.0218(18) 0.0286(18) 0.0231(17) 0.0103(14) 0.0032(14) 0.0051(14)
C1 0.041(3) 0.019(2) 0.023(2) 0.0065(17) -0.0024(19) 0.0081(19)
C2 0.026(2) 0.030(2) 0.019(2) 0.0088(17) -0.0023(16) 0.0001(18)
C3 0.032(2) 0.027(2) 0.026(2) 0.0056(18) 0.0025(18) -0.0005(18)
C4 0.028(2) 0.041(3) 0.037(2) 0.017(2) 0.0056(19) 0.004(2)
C5 0.034(3) 0.047(3) 0.035(3) 0.017(2) -0.008(2) -0.012(2)
C6 0.046(3) 0.026(2) 0.040(3) 0.014(2) -0.002(2) -0.008(2)
C7 0.036(3) 0.032(2) 0.033(2) 0.0109(19) 0.0021(19) 0.005(2)
C8 0.027(2) 0.019(2) 0.025(2) 0.0092(17) 0.0054(17) 0.0064(16)
C9 0.030(2) 0.036(2) 0.024(2) 0.0101(18) -0.0007(18) 0.0048(19)
C10 0.026(2) 0.052(3) 0.042(3) 0.020(2) 0.006(2) 0.009(2)
C11 0.044(3) 0.049(3) 0.030(2) 0.015(2) 0.013(2) 0.016(2)
C12 0.042(3) 0.037(2) 0.023(2) 0.0095(19) 0.0035(19) 0.009(2)
C13 0.028(2) 0.030(2) 0.028(2) 0.0133(18) -0.0019(18) 0.0053(18)
C14 0.038(3) 0.029(2) 0.024(2) 0.0061(18) -0.0049(19) 0.003(2)
C15 0.021(2) 0.021(2) 0.030(2) 0.0061(17) 0.0028(17) 0.0000(16)
C16 0.036(2) 0.031(2) 0.023(2) 0.0064(18) -0.0006(18) 0.0023(19)
C17 0.036(3) 0.033(2) 0.043(3) 0.018(2) -0.011(2) 0.002(2)
C18 0.027(2) 0.026(2) 0.049(3) 0.004(2) -0.001(2) 0.0028(18)
C19 0.040(3) 0.036(3) 0.029(2) 0.000(2) 0.005(2) 0.007(2)
C20 0.030(2) 0.037(2) 0.025(2) 0.0088(19) -0.0029(18) 0.0029(19)
C21 0.025(2) 0.042(3) 0.024(2) 0.022(2) -0.0008(17) 0.0046(19)
C22 0.036(2) 0.046(3) 0.032(2) 0.018(2) -0.001(2) 0.008(2)
C23 0.035(3) 0.066(3) 0.040(3) 0.027(3) 0.009(2) 0.020(2)
C24 0.031(3) 0.082(4) 0.056(3) 0.044(3) 0.005(2) 0.001(3)
C25 0.042(3) 0.053(3) 0.058(3) 0.028(3) -0.006(2) -0.007(2)
C26 0.034(2) 0.040(3) 0.032(2) 0.015(2) 0.0029(19) 0.004(2)
C27 0.031(2) 0.021(2) 0.023(2) 0.0072(17) -0.0054(18) 0.0019(17)
C28 0.023(2) 0.026(2) 0.021(2) 0.0129(17) -0.0005(16) 0.0080(17)
C29 0.030(2) 0.029(2) 0.025(2) 0.0084(18) -0.0031(17) 0.0035(18)
C30 0.025(2) 0.035(2) 0.036(2) 0.017(2) 0.0021(19) 0.0029(18)
C31 0.037(3) 0.040(3) 0.031(2) 0.019(2) 0.0115(19) 0.015(2)
C32 0.043(3) 0.031(2) 0.025(2) 0.0066(18) 0.0015(19) 0.010(2)
C33 0.030(2) 0.026(2) 0.033(2) 0.0089(19) -0.0007(18) -0.0012(17)
C34 0.026(2) 0.021(2) 0.023(2) 0.0055(17) 0.0069(17) 0.0076(17)
C35 0.029(2) 0.029(2) 0.027(2) 0.0114(18) 0.0029(17) 0.0059(18)
C36 0.033(3) 0.030(2) 0.038(2) 0.011(2) 0.0100(19) 0.0041(19)
C37 0.024(2) 0.038(3) 0.041(3) 0.010(2) -0.0024(19) 0.0051(19)
C38 0.031(2) 0.048(3) 0.031(2) 0.017(2) -0.0029(19) 0.009(2)
C39 0.031(2) 0.029(2) 0.031(2) 0.0150(19) 0.0023(18) 0.0031(18)
C40 0.080(4) 0.034(3) 0.023(2) 0.008(2) -0.003(2) 0.014(3)
C41 0.056(3) 0.051(3) 0.020(2) 0.011(2) 0.000(2) -0.006(2)
C42 0.046(3) 0.057(3) 0.021(2) 0.005(2) -0.003(2) 0.016(2)

loop_
_atom_type_symbol
_atom_type_description
_atom_type_scat_dispersion_real
_atom_type_scat_dispersion_imag
_atom_type_scat_source
C C 0.0033 0.0016 'International Tables Vol C Tables 4.2.6.8 and 6.1.1.4'
H H 0.0000 0.0000 'International Tables Vol C Tables 4.2.6.8 and 6.1.1.4'
N N 0.0061 0.0033 'International Tables Vol C Tables 4.2.6.8 and 6.1.1.4'
Fe Fe 0.3463 0.8444 'International Tables Vol C Tables 4.2.6.8 and 6.1.1.4'

loop_
_geom_angle_atom_site_label_1
_geom_angle_atom_site_label_2
_geom_angle_atom_site_label_3
_geom_angle
_geom_angle_site_symmetry_1
_geom_angle_site_symmetry_3
N5 Fe1 N1 120.54(12) . .
N5 Fe1 N3 113.67(11) . .
N1 Fe1 N3 125.74(12) . .
N5 Fe1 Fe2 91.21(8) . .
N1 Fe1 Fe2 90.96(9) . .
N3 Fe1 Fe2 90.15(8) . .
N6 Fe2 N2 125.78(12) . .
N6 Fe2 N4 117.08(12) . .
N2 Fe2 N4 116.87(12) . .
N6 Fe2 Fe1 91.39(8) . .
N2 Fe2 Fe1 91.67(9) . .
N4 Fe2 Fe1 92.14(9) . .
C1 N1 C2 118.2(3) . .
C1 N1 Fe1 116.8(2) . .
C2 N1 Fe1 125.0(2) . .
C1 N2 C8 119.8(3) . .
C1 N2 Fe2 117.9(2) . .
C8 N2 Fe2 121.8(2) . .
C14 N3 C15 115.9(3) . .
C14 N3 Fe1 117.9(3) . .
C15 N3 Fe1 126.2(2) . .
C14 N4 C21 119.2(3) . .
C14 N4 Fe2 116.9(3) . .
C21 N4 Fe2 122.8(2) . .
C27 N5 C28 117.8(3) . .
C27 N5 Fe1 116.9(2) . .
C28 N5 Fe1 124.2(2) . .
C27 N6 C34 118.3(3) . .
C27 N6 Fe2 117.5(2) . .
C34 N6 Fe2 124.1(2) . .
N2 C1 N1 122.5(3) . .
N2 C1 H1A 118.7 . .
N1 C1 H1A 118.7 . .
C3 C2 C7 118.1(3) . .
C3 C2 N1 117.6(3) . .
C7 C2 N1 124.3(3) . .
C2 C3 C4 121.3(4) . .
C2 C3 H3A 119.4 . .
C4 C3 H3A 119.4 . .
C5 C4 C3 120.0(4) . .
C5 C4 H4A 120.0 . .
C3 C4 H4A 120.0 . .
C4 C5 C6 119.5(4) . .
C4 C5 H5A 120.3 . .
C6 C5 H5A 120.3 . .
C7 C6 C5 120.3(4) . .
C7 C6 H6A 119.8 . .
C5 C6 H6A 119.8 . .
C6 C7 C2 120.7(4) . .
C6 C7 H7A 119.6 . .
C2 C7 H7A 119.6 . .
C9 C8 C13 118.3(3) . .
C9 C8 N2 117.9(3) . .
C13 C8 N2 123.7(3) . .
C10 C9 C8 120.6(4) . .
C10 C9 H9A 119.7 . .
C8 C9 H9A 119.7 . .
C11 C10 C9 120.8(4) . .
C11 C10 H10A 119.6 . .
C9 C10 H10A 119.6 . .
C12 C11 C10 118.9(4) . .
C12 C11 H11A 120.6 . .
C10 C11 H11A 120.6 . .
C11 C12 C13 121.0(4) . .
C11 C12 H12A 119.5 . .
C13 C12 H12A 119.5 . .
C12 C13 C8 120.4(3) . .
C12 C13 H13A 119.8 . .
C8 C13 H13A 119.8 . .
N4 C14 N3 122.3(4) . .
N4 C14 H14A 118.9 . .
N3 C14 H14A 118.9 . .
C16 C15 C20 117.9(3) . .
C16 C15 N3 122.3(3) . .
C20 C15 N3 119.9(3) . .
C17 C16 C15 120.7(4) . .
C17 C16 H16A 119.6 . .
C15 C16 H16A 119.6 . .
C18 C17 C16 121.2(4) . .
C18 C17 H17A 119.4 . .
C16 C17 H17A 119.4 . .
C17 C18 C19 119.0(4) . .
C17 C18 H18A 120.5 . .
C19 C18 H18A 120.5 . .
C18 C19 C20 120.9(4) . .
C18 C19 H19A 119.5 . .
C20 C19 H19A 119.5 . .
C19 C20 C15 120.2(4) . .
C19 C20 H20A 119.9 . .
C15 C20 H20A 119.9 . .
C26 C21 C22 118.4(4) . .
C26 C21 N4 123.7(4) . .
C22 C21 N4 117.8(4) . .
C23 C22 C21 119.9(4) . .
C23 C22 H22A 120.0 . .
C21 C22 H22A 120.0 . .
C24 C23 C22 120.4(4) . .
C24 C23 H23A 119.8 . .
C22 C23 H23A 119.8 . .
C25 C24 C23 119.7(4) . .
C25 C24 H24A 120.2 . .
C23 C24 H24A 120.2 . .
C26 C25 C24 120.8(4) . .
C26 C25 H25A 119.6 . .
C24 C25 H25A 119.6 . .
C25 C26 C21 120.8(4) . .
C25 C26 H26A 119.6 . .
C21 C26 H26A 119.6 . .
N5 C27 N6 122.5(3) . .
N5 C27 H27A 118.7 . .
N6 C27 H27A 118.7 . .
C29 C28 C33 118.7(3) . .
C29 C28 N5 119.1(3) . .
C33 C28 N5 122.2(3) . .
C30 C29 C28 120.4(4) . .
C30 C29 H29A 119.8 . .
C28 C29 H29A 119.8 . .
C31 C30 C29 120.6(4) . .
C31 C30 H30A 119.7 . .
C29 C30 H30A 119.7 . .
C32 C31 C30 119.5(4) . .
C32 C31 H31A 120.2 . .
C30 C31 H31A 120.2 . .
C31 C32 C33 120.6(4) . .
C31 C32 H32A 119.7 . .
C33 C32 H32A 119.7 . .
C32 C33 C28 120.1(4) . .
C32 C33 H33A 120.0 . .
C28 C33 H33A 120.0 . .
C39 C34 C35 118.7(3) . .
C39 C34 N6 123.4(3) . .
C35 C34 N6 117.8(3) . .
C36 C35 C34 120.5(3) . .
C36 C35 H35A 119.8 . .
C34 C35 H35A 119.8 . .
C35 C36 C37 120.3(4) . .
C35 C36 H36A 119.8 . .
C37 C36 H36A 119.8 . .
C38 C37 C36 119.6(4) . .
C38 C37 H37A 120.2 . .
C36 C37 H37A 120.2 . .
C37 C38 C39 120.5(4) . .
C37 C38 H38A 119.8 . .
C39 C38 H38A 119.8 . .
C34 C39 C38 120.3(3) . .
C34 C39 H39A 119.9 . .
C38 C39 H39A 119.9 . .
C41 C40 C42 119.9(4) . 2_667
C41 C40 H40A 120.1 . .
C42 C40 H40A 120.1 2_667 .
C40 C41 C42 120.1(4) . .
C40 C41 H41A 119.9 . .
C42 C41 H41A 119.9 . .
C41 C42 C40 120.0(4) . 2_667
C41 C42 H42A 120.0 . .
C40 C42 H42A 120.0 2_667 .

loop_
_geom_bond_atom_site_label_1
_geom_bond_atom_site_label_2
_geom_bond_distance
_geom_bond_site_symmetry_2
Fe1 N5 2.005(3) .
Fe1 N1 2.022(3) .
Fe1 N3 2.032(3) .
Fe1 Fe2 2.2307(8) .
Fe2 N6 1.988(3) .
Fe2 N2 1.992(3) .
Fe2 N4 2.013(3) .
N1 C1 1.331(4) .
N1 C2 1.417(4) .
N2 C1 1.319(4) .
N2 C8 1.413(4) .
N3 C14 1.327(4) .
N3 C15 1.424(4) .
N4 C14 1.323(4) .
N4 C21 1.416(4) .
N5 C27 1.321(4) .
N5 C28 1.423(4) .
N6 C27 1.329(4) .
N6 C34 1.415(4) .
C1 H1A 0.9300 .
C2 C3 1.383(5) .
C2 C7 1.398(5) .
C3 C4 1.385(5) .
C3 H3A 0.9300 .
C4 C5 1.379(5) .
C4 H4A 0.9300 .
C5 C6 1.386(5) .
C5 H5A 0.9300 .
C6 C7 1.379(5) .
C6 H6A 0.9300 .
C7 H7A 0.9300 .
C8 C9 1.386(5) .
C8 C13 1.391(5) .
C9 C10 1.383(5) .
C9 H9A 0.9300 .
C10 C11 1.375(5) .
C10 H10A 0.9300 .
C11 C12 1.374(5) .
C11 H11A 0.9300 .
C12 C13 1.383(5) .
C12 H12A 0.9300 .
C13 H13A 0.9300 .
C14 H14A 0.9300 .
C15 C16 1.391(5) .
C15 C20 1.398(5) .
C16 C17 1.374(5) .
C16 H16A 0.9300 .
C17 C18 1.368(5) .
C17 H17A 0.9300 .
C18 C19 1.370(5) .
C18 H18A 0.9300 .
C19 C20 1.384(5) .
C19 H19A 0.9300 .
C20 H20A 0.9300 .
C21 C26 1.384(5) .
C21 C22 1.405(5) .
C22 C23 1.381(5) .
C22 H22A 0.9300 .
C23 C24 1.374(6) .
C23 H23A 0.9300 .
C24 C25 1.373(6) .
C24 H24A 0.9300 .
C25 C26 1.367(5) .
C25 H25A 0.9300 .
C26 H26A 0.9300 .
C27 H27A 0.9300 .
C28 C29 1.388(5) .
C28 C33 1.392(5) .
C29 C30 1.382(5) .
C29 H29A 0.9300 .
C30 C31 1.374(5) .
C30 H30A 0.9300 .
C31 C32 1.374(5) .
C31 H31A 0.9300 .
C32 C33 1.387(5) .
C32 H32A 0.9300 .
C33 H33A 0.9300 .
C34 C39 1.381(5) .
C34 C35 1.399(5) .
C35 C36 1.374(5) .
C35 H35A 0.9300 .
C36 C37 1.379(5) .
C36 H36A 0.9300 .
C37 C38 1.378(5) .
C37 H37A 0.9300 .
C38 C39 1.383(5) .
C38 H38A 0.9300 .
C39 H39A 0.9300 .
C40 C41 1.369(5) .
C40 C42 1.377(6) 2_667
C40 H40A 0.9300 .
C41 C42 1.375(6) .
C41 H41A 0.9300 .
C42 C40 1.377(6) 2_667
C42 H42A 0.9300 .

loop_
_geom_torsion_atom_site_label_1
_geom_torsion_atom_site_label_2
_geom_torsion_atom_site_label_3
_geom_torsion_atom_site_label_4
_geom_torsion
_geom_torsion_site_symmetry_1
_geom_torsion_site_symmetry_4
N5 Fe1 Fe2 N6 -2.65(12) . .
N1 Fe1 Fe2 N6 -123.22(12) . .
N3 Fe1 Fe2 N6 111.03(11) . .
N5 Fe1 Fe2 N2 123.20(12) . .
N1 Fe1 Fe2 N2 2.63(12) . .
N3 Fe1 Fe2 N2 -123.12(11) . .
N5 Fe1 Fe2 N4 -119.82(12) . .
N1 Fe1 Fe2 N4 119.61(12) . .
N3 Fe1 Fe2 N4 -6.14(12) . .
N5 Fe1 N1 C1 -96.1(3) . .
N3 Fe1 N1 C1 86.7(3) . .
Fe2 Fe1 N1 C1 -4.2(2) . .
N5 Fe1 N1 C2 84.3(3) . .
N3 Fe1 N1 C2 -92.9(3) . .
Fe2 Fe1 N1 C2 176.3(3) . .
N6 Fe2 N2 C1 91.2(3) . .
N4 Fe2 N2 C1 -95.0(3) . .
Fe1 Fe2 N2 C1 -1.7(2) . .
N6 Fe2 N2 C8 -96.6(3) . .
N4 Fe2 N2 C8 77.2(3) . .
Fe1 Fe2 N2 C8 170.5(2) . .
N5 Fe1 N3 C14 97.3(3) . .
N1 Fe1 N3 C14 -85.4(3) . .
Fe2 Fe1 N3 C14 5.9(2) . .
N5 Fe1 N3 C15 -86.6(3) . .
N1 Fe1 N3 C15 90.7(3) . .
Fe2 Fe1 N3 C15 -178.0(3) . .
N6 Fe2 N4 C14 -84.7(3) . .
N2 Fe2 N4 C14 100.9(3) . .
Fe1 Fe2 N4 C14 8.0(3) . .
N6 Fe2 N4 C21 83.0(3) . .
N2 Fe2 N4 C21 -91.4(3) . .
Fe1 Fe2 N4 C21 175.7(3) . .
N1 Fe1 N5 C27 97.9(3) . .
N3 Fe1 N5 C27 -84.7(3) . .
Fe2 Fe1 N5 C27 6.0(2) . .
N1 Fe1 N5 C28 -94.5(3) . .
N3 Fe1 N5 C28 83.0(3) . .
Fe2 Fe1 N5 C28 173.7(3) . .
N2 Fe2 N6 C27 -93.2(3) . .
N4 Fe2 N6 C27 93.0(3) . .
Fe1 Fe2 N6 C27 -0.1(2) . .
N2 Fe2 N6 C34 90.7(3) . .
N4 Fe2 N6 C34 -83.1(3) . .
Fe1 Fe2 N6 C34 -176.2(2) . .
C8 N2 C1 N1 -173.5(3) . .
Fe2 N2 C1 N1 -1.2(4) . .
C2 N1 C1 N2 -176.4(3) . .
Fe1 N1 C1 N2 4.0(4) . .
C1 N1 C2 C3 -150.9(3) . .
Fe1 N1 C2 C3 28.6(4) . .
C1 N1 C2 C7 29.1(5) . .
Fe1 N1 C2 C7 -151.3(3) . .
C7 C2 C3 C4 -2.3(5) . .
N1 C2 C3 C4 177.8(3) . .
C2 C3 C4 C5 -0.7(6) . .
C3 C4 C5 C6 2.8(6) . .
C4 C5 C6 C7 -1.8(6) . .
C5 C6 C7 C2 -1.3(6) . .
C3 C2 C7 C6 3.3(5) . .
N1 C2 C7 C6 -176.8(3) . .
C1 N2 C8 C9 -146.3(3) . .
Fe2 N2 C8 C9 41.7(4) . .
C1 N2 C8 C13 36.7(5) . .
Fe2 N2 C8 C13 -135.4(3) . .
C13 C8 C9 C10 0.0(5) . .
N2 C8 C9 C10 -177.2(3) . .
C8 C9 C10 C11 -1.6(6) . .
C9 C10 C11 C12 2.3(6) . .
C10 C11 C12 C13 -1.6(6) . .
C11 C12 C13 C8 0.0(6) . .
C9 C8 C13 C12 0.7(5) . .
N2 C8 C13 C12 177.8(3) . .
C21 N4 C14 N3 -173.5(3) . .
Fe2 N4 C14 N3 -5.4(4) . .
C15 N3 C14 N4 -177.7(3) . .
Fe1 N3 C14 N4 -1.2(4) . .
C14 N3 C15 C16 58.6(5) . .
Fe1 N3 C15 C16 -117.5(3) . .
C14 N3 C15 C20 -121.8(4) . .
Fe1 N3 C15 C20 62.1(4) . .
C20 C15 C16 C17 0.5(5) . .
N3 C15 C16 C17 -179.9(3) . .
C15 C16 C17 C18 0.1(6) . .
C16 C17 C18 C19 0.1(6) . .
C17 C18 C19 C20 -0.9(6) . .
C18 C19 C20 C15 1.5(6) . .
C16 C15 C20 C19 -1.3(5) . .
N3 C15 C20 C19 179.2(3) . .
C14 N4 C21 C26 39.7(5) . .
Fe2 N4 C21 C26 -127.7(3) . .
C14 N4 C21 C22 -144.1(3) . .
Fe2 N4 C21 C22 48.4(4) . .
C26 C21 C22 C23 -0.7(5) . .
N4 C21 C22 C23 -177.1(3) . .
C21 C22 C23 C24 -0.3(6) . .
C22 C23 C24 C25 1.0(6) . .
C23 C24 C25 C26 -0.7(6) . .
C24 C25 C26 C21 -0.4(6) . .
C22 C21 C26 C25 1.1(6) . .
N4 C21 C26 C25 177.2(3) . .
C28 N5 C27 N6 -176.3(3) . .
Fe1 N5 C27 N6 -7.8(4) . .
C34 N6 C27 N5 -178.6(3) . .
Fe2 N6 C27 N5 5.0(4) . .
C27 N5 C28 C29 -136.5(3) . .
Fe1 N5 C28 C29 55.9(4) . .
C27 N5 C28 C33 44.4(4) . .
Fe1 N5 C28 C33 -123.2(3) . .
C33 C28 C29 C30 -1.9(5) . .
N5 C28 C29 C30 179.0(3) . .
C28 C29 C30 C31 1.3(5) . .
C29 C30 C31 C32 -0.6(6) . .
C30 C31 C32 C33 0.6(6) . .
C31 C32 C33 C28 -1.3(5) . .
C29 C28 C33 C32 1.9(5) . .
N5 C28 C33 C32 -179.0(3) . .
C27 N6 C34 C39 34.8(5) . .
Fe2 N6 C34 C39 -149.1(3) . .
C27 N6 C34 C35 -146.2(3) . .
Fe2 N6 C34 C35 30.0(4) . .
C39 C34 C35 C36 -3.4(5) . .
N6 C34 C35 C36 177.5(3) . .
C34 C35 C36 C37 0.0(6) . .
C35 C36 C37 C38 2.2(6) . .
C36 C37 C38 C39 -1.1(6) . .
C35 C34 C39 C38 4.5(5) . .
N6 C34 C39 C38 -176.5(3) . .
C37 C38 C39 C34 -2.3(6) . .
C42 C40 C41 C42 0.4(7) 2_667 .
C40 C41 C42 C40 -0.4(7) . 2_667
